data_2200384
loop_
_publ_author_name
'Filippou, Alexander, C.'
'Philippopoulos, Athanassios, I.'
'Ziemer, Burkhard'

_publ_section_title
;<i>cis</i>-Dicarbonylbis[1,2-ethanediylbis(diphenylphosphine)-<i>P,P</i>']tungsten(0)
 benzene sesquisolvate
;
_journal_issue 8
_journal_name_full 'Acta Crystallographica Section E'
_journal_page_first m338
_journal_page_last m340
_journal_paper_doi 10.1107/S1600536801010893
_journal_volume 57
_journal_year 2001
_chemical_formula_iupac '[W (C O)2 (C26 H24 P2)2], 1.5C6 H6'
_chemical_formula_moiety 'C54 H48 O2 P4 W, 1.5C6 H6'
_chemical_formula_sum 'C63 H57 O2 P4 W'
_chemical_formula_weight 1153.82
_chemical_name_systematic
;
cis-Dicarbonylbis[1,2-ethanediylbis(diphenylphosphine)-P,P']tungsten(0)
benzene sesquisolvate
;
_space_group_IT_number 2
_symmetry_cell_setting triclinic
_symmetry_space_group_name_Hall '-P 1'
_symmetry_space_group_name_H-M 'P -1'
_audit_creation_method SHELXL97
_cell_angle_alpha 89.15(2)
_cell_angle_beta 87.73(2)
_cell_angle_gamma 77.31(2)
_cell_formula_units_Z 4
_cell_length_a 12.675(2)
_cell_length_b 18.259(3)
_cell_length_c 22.864(4)
_cell_measurement_reflns_used 5000
_cell_measurement_temperature 180(2)
_cell_measurement_theta_max 25.0
_cell_measurement_theta_min 2.5
_cell_volume 5158.1(15)
_computing_cell_refinement IPDS2.87
_computing_data_collection 'IPDS2.87 (Stoe & Cie, 1997)'
_computing_data_reduction IPDS2.87
_computing_molecular_graphics 'DIAMOND (Brandenburg, 1996)'
_computing_publication_material SHELXL97
_computing_structure_refinement 'SHELXL97 (Sheldrick, 1997)'
_computing_structure_solution 'SHELXS97 (Sheldrick, 1990)'
_diffrn_ambient_temperature 180(2)
_diffrn_detector_area_resol_mean 6.667
_diffrn_measured_fraction_theta_full .939
_diffrn_measured_fraction_theta_max .939
_diffrn_measurement_device_type 'Stoe IPDS'
_diffrn_measurement_method '\f-oscillat., \f-incr. = 1.1\%, 218 exposures'
_diffrn_radiation_monochromator graphite
_diffrn_radiation_source 'fine-focus sealed X-ray tube'
_diffrn_radiation_type MoK\a
_diffrn_radiation_wavelength .71073
_diffrn_reflns_av_R_equivalents .0339
_diffrn_reflns_av_sigmaI/netI .0348
_diffrn_reflns_limit_h_max 15
_diffrn_reflns_limit_h_min -15
_diffrn_reflns_limit_k_max 22
_diffrn_reflns_limit_k_min -22
_diffrn_reflns_limit_l_max 27
_diffrn_reflns_limit_l_min -27
_diffrn_reflns_number 47419
_diffrn_reflns_theta_full 25.50
_diffrn_reflns_theta_max 25.50
_diffrn_reflns_theta_min 2.20
_diffrn_standards_decay_% 0
_diffrn_standards_interval_count 0
_diffrn_standards_interval_time 0
_diffrn_standards_number 0
_exptl_absorpt_coefficient_mu 2.409
_exptl_absorpt_correction_T_max .7609
_exptl_absorpt_correction_T_min .4458
_exptl_absorpt_correction_type numerical
_exptl_absorpt_process_details '(NUMABS32 in XRED1.08; Stoe & Cie, 1997)'
_exptl_crystal_colour yellow
_exptl_crystal_density_diffrn 1.486
_exptl_crystal_density_method none
_exptl_crystal_description block
_exptl_crystal_F_000 2340
_exptl_crystal_size_max .40
_exptl_crystal_size_mid .24
_exptl_crystal_size_min .12
_refine_diff_density_max .697
_refine_diff_density_min -1.273
_refine_ls_extinction_coef .00038(5)
_refine_ls_extinction_method SHELXL97
_refine_ls_goodness_of_fit_ref .938
_refine_ls_hydrogen_treatment noref
_refine_ls_matrix_type full
_refine_ls_number_parameters 1262
_refine_ls_number_reflns 18050
_refine_ls_number_restraints 0
_refine_ls_restrained_S_all .938
_refine_ls_R_factor_all .0295
_refine_ls_R_factor_gt .0221
_refine_ls_shift/su_max .020
_refine_ls_shift/su_mean .001
_refine_ls_structure_factor_coef Fsqd
_refine_ls_weighting_details 'calc w = 1/[\s^2^(Fo^2^)+(0.0344P)^2^] where P = (Fo^2^+2Fc^2^)/3'
_refine_ls_weighting_scheme calc
_refine_ls_wR_factor_ref .0534
_reflns_number_gt 15173
_reflns_number_total 18050
_reflns_threshold_expression I>2\s(I)
_cod_data_source_file bt6052.cif
_cod_data_source_block I
_cod_depositor_comments
;
The following automatic conversions were performed:
'_symmetry_cell_setting' value 'Triclinic' changed to 'triclinic'
according to '/home/saulius/struct/CIF-dictionaries/cif_core.dic'
dictionary named 'cif_core.dic' version 2.4.1 from 2010-06-29.

Automatic conversion script
Id: cif_fix_enum 1527 2010-12-29 10:47:43Z saulius 

The following automatic conversions were performed:

'_symmetry_cell_setting' value 'Triclinic' changed to 'triclinic'
according to /home/saulius/struct/CIF-dictionaries/cif_core.dic
dictionary named 'cif_core.dic' version 2.4.1 from 2010-06-29.

Automatic conversion script
Id: cif_fix_values 1715 2011-07-08 13:25:40Z adriana 
;
_cod_original_cell_volume 5158.1(16)
_cod_database_code 2200384
_cod_database_fobs_code 2200384

loop_
_symmetry_equiv_pos_as_xyz
'x, y, z'
'-x, -y, -z'

loop_
_atom_site_label
_atom_site_fract_x
_atom_site_fract_y
_atom_site_fract_z
_atom_site_U_iso_or_equiv
_atom_site_adp_type
_atom_site_calc_flag
_atom_site_refinement_flags
_atom_site_occupancy
_atom_site_disorder_assembly
_atom_site_disorder_group
_atom_site_type_symbol
C1 .0567(2) .08281(14) .00638(13) .0207(6) Uani d . 1 . . C
H1A .0912 .0421 -.0208 .025 Uiso calc R 1 . . H
H1B .0054 .0635 .0330 .025 Uiso calc R 1 . . H
C2 -.0045(2) .15016(15) -.02841(13) .0218(6) Uani d . 1 . . C
H2A -.0644 .1360 -.0488 .026 Uiso calc R 1 . . H
H2B .0451 .1658 -.0582 .026 Uiso calc R 1 . . H
C3 .0797(2) .41255(14) .01953(12) .0178(6) Uani d . 1 . . C
H3A .1127 .4481 -.0041 .021 Uiso calc R 1 . . H
H3B .0073 .4133 .0044 .021 Uiso calc R 1 . . H
C4 .0687(2) .43615(13) .08380(12) .0177(6) Uani d . 1 . . C
H4A .0152 .4844 .0880 .021 Uiso calc R 1 . . H
H4B .1391 .4436 .0968 .021 Uiso calc R 1 . . H
C5 .2212(2) .21815(14) .13778(12) .0204(6) Uani d . 1 . . C
C6 .0211(2) .20042(14) .15866(13) .0184(6) Uani d . 1 . . C
C7 .2809(2) .09249(14) -.00053(12) .0193(6) Uani d . 1 . . C
C8 .3761(2) .10931(16) .01877(13) .0260(7) Uani d . 1 . . C
H8 .3771 .1298 .0567 .031 Uiso calc R 1 . . H
C9 .4693(3) .09624(19) -.01714(16) .0354(8) Uani d . 1 . . C
H9 .5336 .1075 -.0033 .042 Uiso calc R 1 . . H
C10 .4699(3) .06689(17) -.07299(15) .0332(7) Uani d . 1 . . C
H10 .5336 .0590 -.0975 .040 Uiso calc R 1 . . H
C11 .3770(3) .04948(16) -.09217(14) .0294(7) Uani d . 1 . . C
H11 .3766 .0287 -.1300 .035 Uiso calc R 1 . . H
C12 .2837(2) .06221(15) -.05641(13) .0257(7) Uani d . 1 . . C
H12 .2201 .0500 -.0703 .031 Uiso calc R 1 . . H
C13 .1974(2) .02836(14) .09817(13) .0220(6) Uani d . 1 . . C
C14 .2278(2) -.04351(15) .07374(15) .0295(7) Uani d . 1 . . C
H14 .2327 -.0493 .0324 .035 Uiso calc R 1 . . H
C15 .2510(3) -.10671(17) .11016(18) .0381(9) Uani d . 1 . . C
H15 .2716 -.1553 .0934 .046 Uiso calc R 1 . . H
C16 .2441(3) -.09905(18) .17042(18) .0405(9) Uani d . 1 . . C
H16 .2591 -.1423 .1949 .049 Uiso calc R 1 . . H
C17 .2154(3) -.02848(18) .19474(16) .0358(8) Uani d . 1 . . C
H17 .2116 -.0230 .2361 .043 Uiso calc R 1 . . H
C18 .1919(2) .03520(16) .15853(14) .0281(7) Uani d . 1 . . C
H18 .1720 .0836 .1756 .034 Uiso calc R 1 . . H
C19 .2981(2) .34186(14) .02100(13) .0206(6) Uani d . 1 . . C
C20 .3365(2) .34696(15) .07702(14) .0249(6) Uani d . 1 . . C
H20 .2995 .3309 .1101 .030 Uiso calc R 1 . . H
C21 .4286(2) .37544(17) .08486(16) .0322(8) Uani d . 1 . . C
H21 .4534 .3793 .1231 .039 Uiso calc R 1 . . H
C22 .4836(3) .39792(17) .03703(17) .0362(8) Uani d . 1 . . C
H22 .5461 .4175 .0423 .043 Uiso calc R 1 . . H
C23 .4478(3) .39197(19) -.01862(17) .0396(8) Uani d . 1 . . C
H23 .4864 .4066 -.0517 .048 Uiso calc R 1 . . H
C24 .3548(3) .36448(18) -.02630(15) .0323(7) Uani d . 1 . . C
H24 .3300 .3613 -.0647 .039 Uiso calc R 1 . . H
C25 .1674(2) .30082(14) -.06597(13) .0209(6) Uani d . 1 . . C
C26 .2468(3) .24288(16) -.09088(14) .0293(7) Uani d . 1 . . C
H26 .2994 .2131 -.0668 .035 Uiso calc R 1 . . H
C27 .2493(3) .22869(18) -.15056(15) .0408(9) Uani d . 1 . . C
H27 .3031 .1888 -.1668 .049 Uiso calc R 1 . . H
C28 .1745(3) .27201(18) -.18664(14) .0414(9) Uani d . 1 . . C
H28 .1774 .2623 -.2274 .050 Uiso calc R 1 . . H
C29 .0963(3) .32897(18) -.16305(14) .0351(8) Uani d . 1 . . C
H29 .0449 .3590 -.1876 .042 Uiso calc R 1 . . H
C30 .0918(3) .34320(15) -.10273(13) .0249(6) Uani d . 1 . . C
H30 .0364 .3823 -.0867 .030 Uiso calc R 1 . . H
C31 -.1257(2) .30292(15) -.02895(13) .0218(6) Uani d . 1 . . C
C32 -.1301(3) .29034(18) -.08864(14) .0313(7) Uani d . 1 . . C
H32 -.0964 .2427 -.1044 .038 Uiso calc R 1 . . H
C33 -.1837(3) .34719(19) -.12579(15) .0393(9) Uani d . 1 . . C
H33 -.1853 .3382 -.1665 .047 Uiso calc R 1 . . H
C34 -.2343(3) .41665(18) -.10284(16) .0390(9) Uani d . 1 . . C
H34 -.2707 .4553 -.1279 .047 Uiso calc R 1 . . H
C35 -.2316(3) .42948(16) -.04326(16) .0323(8) Uani d . 1 . . C
H35 -.2672 .4767 -.0275 .039 Uiso calc R 1 . . H
C36 -.1769(2) .37336(15) -.00637(14) .0249(7) Uani d . 1 . . C
H36 -.1743 .3829 .0342 .030 Uiso calc R 1 . . H
C37 -.1807(2) .19977(14) .05331(13) .0197(6) Uani d . 1 . . C
C38 -.2846(2) .22993(15) .03403(14) .0261(7) Uani d . 1 . . C
H38 -.2944 .2673 .0042 .031 Uiso calc R 1 . . H
C39 -.3734(2) .20602(17) .05780(16) .0336(8) Uani d . 1 . . C
H39 -.4437 .2277 .0447 .040 Uiso calc R 1 . . H
C40 -.3604(3) .15053(18) .10079(16) .0362(8) Uani d . 1 . . C
H40 -.4214 .1339 .1168 .043 Uiso calc R 1 . . H
C41 -.2578(3) .11967(18) .12008(15) .0333(7) Uani d . 1 . . C
H41 -.2482 .0813 .1491 .040 Uiso calc R 1 . . H
C42 -.1693(2) .14455(15) .09729(13) .0244(6) Uani d . 1 . . C
H42 -.0996 .1239 .1116 .029 Uiso calc R 1 . . H
C43 -.1228(2) .40100(15) .14248(12) .0196(6) Uani d . 1 . . C
C44 -.1702(2) .47767(15) .14474(13) .0248(6) Uani d . 1 . . C
H44 -.1258 .5132 .1396 .030 Uiso calc R 1 . . H
C45 -.2808(3) .50274(18) .15430(15) .0350(8) Uani d . 1 . . C
H45 -.3116 .5551 .1555 .042 Uiso calc R 1 . . H
C46 -.3460(3) .45221(19) .16202(15) .0365(8) Uani d . 1 . . C
H46 -.4219 .4695 .1682 .044 Uiso calc R 1 . . H
C47 -.3005(3) .37595(19) .16080(15) .0341(8) Uani d . 1 . . C
H47 -.3454 .3409 .1667 .041 Uiso calc R 1 . . H
C48 -.1898(2) .35059(16) .15104(14) .0265(7) Uani d . 1 . . C
H48 -.1594 .2982 .1502 .032 Uiso calc R 1 . . H
C49 .0672(2) .38774(14) .20284(12) .0182(6) Uani d . 1 . . C
C50 .0819(2) .33411(15) .24794(12) .0228(6) Uani d . 1 . . C
H50 .0764 .2842 .2400 .027 Uiso calc R 1 . . H
C51 .1045(3) .35286(16) .30442(13) .0287(7) Uani d . 1 . . C
H51 .1144 .3158 .3345 .034 Uiso calc R 1 . . H
C52 .1126(3) .42533(16) .31644(14) .0300(7) Uani d . 1 . . C
H52 .1263 .4384 .3550 .036 Uiso calc R 1 . . H
C53 .1009(3) .47881(16) .27235(14) .0312(8) Uani d . 1 . . C
H53 .1081 .5283 .2804 .037 Uiso calc R 1 . . H
C54 .0785(2) .45995(15) .21605(13) .0263(7) Uani d . 1 . . C
H54 .0708 .4970 .1860 .032 Uiso calc R 1 . . H
C55 .3289(3) .0429(2) -.25960(15) .0408(9) Uani d . 1 . . C
H55 .2581 .0681 -.2697 .049 Uiso calc R 1 . . H
C56 .3534(3) -.0336(2) -.25133(17) .0478(10) Uani d . 1 . . C
H56 .2996 -.0617 -.2565 .057 Uiso calc R 1 . . H
C57 .4564(4) -.0699(2) -.23546(18) .0527(11) Uani d . 1 . . C
H57 .4731 -.1227 -.2296 .063 Uiso calc R 1 . . H
C58 .5336(3) -.0297(2) -.22824(17) .0473(10) Uani d . 1 . . C
H58 .6040 -.0544 -.2170 .057 Uiso calc R 1 . . H
C59 .5094(3) .0471(2) -.23737(15) .0374(8) Uani d . 1 . . C
H59 .5632 .0752 -.2327 .045 Uiso calc R 1 . . H
C60 .4077(3) .08256(19) -.25310(15) .0352(8) Uani d . 1 . . C
H60 .3915 .1353 -.2596 .042 Uiso calc R 1 . . H
C64 .0622(2) .06863(13) .51810(12) .0174(6) Uani d . 1 . . C
H64A -.0079 .0915 .5008 .021 Uiso calc R 1 . . H
H64B .0963 .0232 .4954 .021 Uiso calc R 1 . . H
C65 .0443(2) .04766(14) .58212(12) .0178(6) Uani d . 1 . . C
H65A .1137 .0206 .5981 .021 Uiso calc R 1 . . H
H65B -.0072 .0140 .5849 .021 Uiso calc R 1 . . H
C66 .0627(2) .40574(14) .50395(13) .0196(6) Uani d . 1 . . C
H66A .0112 .4432 .5279 .024 Uiso calc R 1 . . H
H66B .1074 .4329 .4790 .024 Uiso calc R 1 . . H
C67 .0002(2) .36402(15) .46533(13) .0221(6) Uani d . 1 . . C
H67A .0506 .3343 .4359 .026 Uiso calc R 1 . . H
H67B -.0546 .4008 .4442 .026 Uiso calc R 1 . . H
C68 -.0245(2) .30023(14) .64989(13) .0217(6) Uani d . 1 . . C
C69 .1780(2) .22006(13) .64331(12) .0186(6) Uani d . 1 . . C
C70 .2775(2) .06683(14) .53169(12) .0176(6) Uani d . 1 . . C
C71 .3289(2) .06565(16) .58430(14) .0273(7) Uani d . 1 . . C
H71 .3058 .1056 .6113 .033 Uiso calc R 1 . . H
C72 .4146(3) .00592(19) .59785(14) .0350(8) Uani d . 1 . . C
H72 .4499 .0058 .6337 .042 Uiso calc R 1 . . H
C73 .4480(2) -.05278(17) .55915(15) .0324(8) Uani d . 1 . . C
H73 .5049 -.0939 .5689 .039 Uiso calc R 1 . . H
C74 .3982(2) -.05153(16) .50626(15) .0301(7) Uani d . 1 . . C
H74 .4218 -.0915 .4794 .036 Uiso calc R 1 . . H
C75 .3144(2) .00773(15) .49241(14) .0246(6) Uani d . 1 . . C
H75 .2814 .0084 .4558 .029 Uiso calc R 1 . . H
C76 .1744(2) .14707(13) .43603(12) .0173(6) Uani d . 1 . . C
C77 .1037(2) .13361(14) .39429(13) .0215(6) Uani d . 1 . . C
H77 .0373 .1211 .4066 .026 Uiso calc R 1 . . H
C78 .1294(3) .13829(15) .33421(13) .0277(7) Uani d . 1 . . C
H78 .0804 .1291 .3063 .033 Uiso calc R 1 . . H
C79 .2251(3) .15604(16) .31569(13) .0301(7) Uani d . 1 . . C
H79 .2430 .1582 .2751 .036 Uiso calc R 1 . . H
C80 .2957(3) .17075(16) .35656(14) .0288(7) Uani d . 1 . . C
H80 .3615 .1837 .3438 .035 Uiso calc R 1 . . H
C81 .2705(2) .16667(15) .41636(13) .0231(6) Uani d . 1 . . C
H81 .3191 .1773 .4440 .028 Uiso calc R 1 . . H
C82 -.1197(2) .25116(14) .45073(13) .0210(6) Uani d . 1 . . C
C83 -.1128(2) .26995(16) .39135(13) .0278(7) Uani d . 1 . . C
H83 -.0814 .3108 .3798 .033 Uiso calc R 1 . . H
C84 -.1514(3) .22957(18) .34889(15) .0369(8) Uani d . 1 . . C
H84 -.1454 .2428 .3088 .044 Uiso calc R 1 . . H
C85 -.1981(3) .17070(19) .36474(16) .0399(9) Uani d . 1 . . C
H85 -.2229 .1425 .3357 .048 Uiso calc R 1 . . H
C86 -.2089(2) .15275(17) .42388(16) .0328(8) Uani d . 1 . . C
H86 -.2433 .1132 .4352 .039 Uiso calc R 1 . . H
C87 -.1695(2) .19239(15) .46638(14) .0260(7) Uani d . 1 . . C
H87 -.1766 .1793 .5065 .031 Uiso calc R 1 . . H
C88 -.1951(2) .36705(14) .53337(13) .0202(6) Uani d . 1 . . C
C89 -.2944(2) .36600(16) .51039(14) .0273(7) Uani d . 1 . . C
H89 -.2989 .3296 .4818 .033 Uiso calc R 1 . . H
C90 -.3881(3) .41777(17) .52870(16) .0348(8) Uani d . 1 . . C
H90 -.4556 .4161 .5127 .042 Uiso calc R 1 . . H
C91 -.3828(3) .47109(17) .56977(15) .0347(8) Uani d . 1 . . C
H91 -.4462 .5067 .5818 .042 Uiso calc R 1 . . H
C92 -.2840(3) .47250(16) .59344(15) .0293(7) Uani d . 1 . . C
H92 -.2799 .5093 .6217 .035 Uiso calc R 1 . . H
C93 -.1915(2) .42066(15) .57620(13) .0238(6) Uani d . 1 . . C
H93 -.1248 .4213 .5935 .029 Uiso calc R 1 . . H
C94 .1848(2) .40720(14) .60417(13) .0199(6) Uani d . 1 . . C
C95 .1554(2) .40619(16) .66344(14) .0279(7) Uani d . 1 . . C
H95 .1217 .3678 .6784 .034 Uiso calc R 1 . . H
C96 .1749(3) .46077(18) .70117(15) .0346(8) Uani d . 1 . . C
H96 .1544 .4593 .7415 .042 Uiso calc R 1 . . H
C97 .2235(3) .51665(17) .68011(16) .0346(8) Uani d . 1 . . C
H97 .2360 .5541 .7057 .042 Uiso calc R 1 . . H
C98 .2543(3) .51797(17) .62115(16) .0360(8) Uani d . 1 . . C
H98 .2881 .5564 .6065 .043 Uiso calc R 1 . . H
C99 .2359(3) .46323(15) .58350(14) .0291(7) Uani d . 1 . . C
H99 .2584 .4641 .5434 .035 Uiso calc R 1 . . H
C100 .2806(2) .31550(13) .51004(13) .0189(6) Uani d . 1 . . C
C101 .3709(2) .27392(15) .53816(14) .0251(7) Uani d . 1 . . C
H101 .3642 .2585 .5777 .030 Uiso calc R 1 . . H
C102 .4702(2) .25534(16) .50807(15) .0305(7) Uani d . 1 . . C
H102 .5315 .2279 .5275 .037 Uiso calc R 1 . . H
C103 .4814(3) .27612(17) .45033(15) .0324(7) Uani d . 1 . . C
H103 .5497 .2625 .4300 .039 Uiso calc R 1 . . H
C104 .3921(2) .31720(16) .42196(14) .0287(7) Uani d . 1 . . C
H104 .3991 .3320 .3822 .034 Uiso calc R 1 . . H
C105 .2926(2) .33646(15) .45204(13) .0242(6) Uani d . 1 . . C
H105 .2318 .3645 .4325 .029 Uiso calc R 1 . . H
C106 .0211(2) .09898(14) .70056(12) .0185(6) Uani d . 1 . . C
C107 .0392(2) .02238(15) .71493(13) .0233(6) Uani d . 1 . . C
H107 .0395 -.0132 .6850 .028 Uiso calc R 1 . . H
C108 .0567(2) -.00221(16) .77250(14) .0291(7) Uani d . 1 . . C
H108 .0687 -.0543 .7815 .035 Uiso calc R 1 . . H
C109 .0565(3) .04919(17) .81662(14) .0297(7) Uani d . 1 . . C
H109 .0673 .0326 .8559 .036 Uiso calc R 1 . . H
C110 .0406(3) .12476(17) .80302(14) .0312(7) Uani d . 1 . . C
H110 .0423 .1600 .8329 .037 Uiso calc R 1 . . H
C111 .0221(2) .14937(15) .74560(13) .0251(7) Uani d . 1 . . C
H111 .0099 .2016 .7370 .030 Uiso calc R 1 . . H
C112 -.1572(2) .13844(15) .62982(12) .0185(6) Uani d . 1 . . C
C113 -.2295(2) .20760(17) .62562(14) .0286(7) Uani d . 1 . . C
H113 -.2028 .2518 .6187 .034 Uiso calc R 1 . . H
C114 -.3401(3) .21248(19) .63138(16) .0385(8) Uani d . 1 . . C
H114 -.3886 .2600 .6282 .046 Uiso calc R 1 . . H
C115 -.3799(3) .1493(2) .64160(16) .0379(8) Uani d . 1 . . C
H115 -.4558 .1530 .6455 .046 Uiso calc R 1 . . H
C116 -.3092(2) .07998(18) .64617(14) .0308(7) Uani d . 1 . . C
H116 -.3365 .0361 .6536 .037 Uiso calc R 1 . . H
C117 -.1991(2) .07481(16) .63996(13) .0249(6) Uani d . 1 . . C
H117 -.1511 .0271 .6426 .030 Uiso calc R 1 . . H
C118 .3829(3) .3607(2) .24672(16) .0421(9) Uani d . 1 . . C
H118 .3154 .3673 .2285 .050 Uiso calc R 1 . . H
C119 .4170(3) .4222(2) .26757(17) .0425(9) Uani d . 1 . . C
H119 .3728 .4711 .2638 .051 Uiso calc R 1 . . H
C120 .5155(3) .4120(2) .29381(17) .0420(9) Uani d . 1 . . C
H120 .5394 .4542 .3077 .050 Uiso calc R 1 . . H
C121 .5789(3) .3412(2) .29997(17) .0428(9) Uani d . 1 . . C
H121 .6463 .3343 .3184 .051 Uiso calc R 1 . . H
C122 .5445(3) .2800(2) .27924(19) .0483(10) Uani d . 1 . . C
H122 .5883 .2309 .2835 .058 Uiso calc R 1 . . H
C123 .4472(3) .2900(2) .25258(18) .0466(9) Uani d . 1 . . C
H123 .4242 .2478 .2381 .056 Uiso calc R 1 . . H
C124 -.4182(6) .3112(3) -.1971(3) .103(2) Uani d . 1 . . C
H124 -.3752 .2960 -.1641 .124 Uiso calc R 1 . . H
C125 -.3828(6) .3547(4) -.2418(3) .118(3) Uani d . 1 . . C
H125 -.3145 .3677 -.2400 .141 Uiso calc R 1 . . H
C126 -.4465(5) .3778(3) -.2874(3) .0836(17) Uani d . 1 . . C
H126 -.4232 .4088 -.3167 .100 Uiso calc R 1 . . H
C127 -.5429(4) .3582(3) -.2927(2) .0693(14) Uani d . 1 . . C
H127 -.5862 .3739 -.3255 .083 Uiso calc R 1 . . H
C128 -.5753(4) .3155(3) -.2497(3) .0844(17) Uani d . 1 . . C
H128 -.6426 .3011 -.2523 .101 Uiso calc R 1 . . H
C129 -.5119(5) .2919(3) -.2014(3) .0929(19) Uani d . 1 . . C
H129 -.5363 .2620 -.1717 .111 Uiso calc R 1 . . H
O1 .29683(17) .20155(12) .16661(10) .0333(5) Uani d . 1 . . O
O2 -.01867(18) .18177(11) .20206(9) .0274(5) Uani d . 1 . . O
O3 -.07439(19) .33201(11) .68894(10) .0328(5) Uani d . 1 . . O
O4 .24602(18) .21534(11) .67749(9) .0330(5) Uani d . 1 . . O
P1 .16134(5) .11139(3) .04946(3) .01610(14) Uani d . 1 . . P
P2 .16596(5) .31656(3) .01343(3) .01513(14) Uani d . 1 . . P
P3 -.05951(5) .22916(4) .02246(3) .01666(15) Uani d . 1 . . P
P4 .02454(5) .36378(3) .13046(3) .01466(14) Uani d . 1 . . P
P5 .15145(5) .13630(3) .51568(3) .01438(14) Uani d . 1 . . P
P6 -.06789(5) .30062(4) .50950(3) .01712(15) Uani d . 1 . . P
P7 .15107(5) .33925(3) .55260(3) .01510(14) Uani d . 1 . . P
P8 -.01016(5) .13389(3) .62530(3) .01491(14) Uani d . 1 . . P
W1 .092175(8) .237475(5) .090426(4) .01303(4) Uani d . 1 . . W
W2 .063529(8) .239684(5) .587227(4) .01369(4) Uani d . 1 . . W

loop_
_atom_site_aniso_label
_atom_site_aniso_U_11
_atom_site_aniso_U_22
_atom_site_aniso_U_33
_atom_site_aniso_U_12
_atom_site_aniso_U_13
_atom_site_aniso_U_23
C1 .0218(14) .0192(13) .0226(16) -.0069(10) -.0026(13) -.0053(11)
C2 .0208(14) .0253(14) .0207(15) -.0072(11) -.0040(12) -.0019(11)
C3 .0197(13) .0169(12) .0177(15) -.0062(10) -.0007(12) .0019(10)
C4 .0195(13) .0144(12) .0196(15) -.0049(10) .0010(12) -.0022(10)
C5 .0294(15) .0146(12) .0181(15) -.0074(10) .0021(13) -.0017(10)
C6 .0232(14) .0139(12) .0193(16) -.0055(10) -.0043(13) -.0030(11)
C7 .0231(14) .0154(12) .0199(15) -.0049(10) -.0018(12) .0018(11)
C8 .0247(15) .0325(15) .0220(16) -.0078(12) -.0041(13) -.0053(12)
C9 .0226(16) .0487(19) .036(2) -.0107(14) -.0030(15) -.0049(15)
C10 .0285(17) .0375(17) .0324(19) -.0059(13) .0084(15) -.0030(14)
C11 .0342(17) .0303(15) .0231(17) -.0061(13) .0027(14) -.0054(13)
C12 .0289(16) .0267(14) .0234(16) -.0096(12) -.0010(14) -.0057(12)
C13 .0183(14) .0199(13) .0288(17) -.0062(10) -.0030(13) .0052(11)
C14 .0335(17) .0203(14) .0356(19) -.0069(12) -.0071(15) .0013(12)
C15 .0358(18) .0200(15) .060(3) -.0083(12) -.0117(18) .0071(15)
C16 .0330(18) .0320(17) .057(3) -.0088(13) -.0124(18) .0254(16)
C17 .0326(18) .0431(19) .0295(19) -.0043(14) -.0025(16) .0157(15)
C18 .0252(15) .0265(15) .0302(18) -.0008(12) -.0039(14) .0070(13)
C19 .0207(14) .0188(13) .0222(16) -.0042(10) .0009(13) .0002(11)
C20 .0218(15) .0273(14) .0272(17) -.0090(11) -.0014(13) .0033(12)
C21 .0223(15) .0399(17) .038(2) -.0123(13) -.0078(15) .0021(14)
C22 .0234(16) .0355(17) .054(2) -.0155(13) -.0048(17) .0040(16)
C23 .0335(18) .049(2) .042(2) -.0225(15) .0093(17) .0088(16)
C24 .0322(17) .0410(18) .0270(18) -.0160(14) .0018(15) .0069(14)
C25 .0317(16) .0162(12) .0168(15) -.0102(11) .0021(13) .0007(11)
C26 .0411(18) .0255(15) .0205(16) -.0067(13) .0062(15) -.0022(12)
C27 .066(2) .0320(17) .0220(18) -.0074(16) .0117(17) -.0074(14)
C28 .076(3) .0399(19) .0130(16) -.0236(17) -.0001(18) -.0038(13)
C29 .052(2) .0356(17) .0213(17) -.0173(15) -.0071(16) .0046(13)
C30 .0353(17) .0232(14) .0178(15) -.0099(12) -.0026(14) .0005(11)
C31 .0189(14) .0263(14) .0231(16) -.0104(11) -.0080(13) .0060(12)
C32 .0340(17) .0376(17) .0232(17) -.0090(13) -.0073(15) .0024(13)
C33 .045(2) .051(2) .0238(18) -.0133(16) -.0157(17) .0115(15)
C34 .0396(19) .0384(18) .042(2) -.0129(14) -.0210(18) .0223(15)
C35 .0291(16) .0254(15) .045(2) -.0098(12) -.0121(16) .0103(14)
C36 .0265(15) .0257(14) .0256(17) -.0115(11) -.0068(14) .0029(12)
C37 .0197(14) .0193(13) .0219(15) -.0073(10) -.0015(12) -.0043(11)
C38 .0232(15) .0232(14) .0330(18) -.0069(11) -.0058(14) .0024(12)
C39 .0212(15) .0329(16) .048(2) -.0093(12) -.0043(15) .0025(15)
C40 .0285(17) .0412(18) .044(2) -.0196(14) .0055(16) .0016(15)
C41 .0360(18) .0374(17) .0307(19) -.0168(14) -.0036(16) .0070(14)
C42 .0217(14) .0280(14) .0258(17) -.0099(11) -.0057(13) .0029(12)
C43 .0198(14) .0273(14) .0114(14) -.0043(11) -.0009(12) -.0019(11)
C44 .0243(15) .0243(14) .0244(16) -.0032(11) .0027(13) -.0026(12)
C45 .0307(17) .0369(17) .0319(19) .0037(14) .0023(15) .0026(14)
C46 .0213(16) .054(2) .0308(19) -.0011(14) .0033(15) -.0004(16)
C47 .0244(16) .0479(19) .033(2) -.0152(14) .0017(15) .0007(15)
C48 .0236(15) .0292(15) .0276(17) -.0080(12) .0026(14) -.0020(12)
C49 .0158(13) .0210(13) .0172(14) -.0020(10) -.0013(12) -.0045(11)
C50 .0316(16) .0225(14) .0155(15) -.0080(11) -.0021(13) -.0033(11)
C51 .0408(18) .0299(15) .0160(16) -.0083(13) -.0051(14) .0011(12)
C52 .0352(17) .0323(16) .0208(16) -.0016(13) -.0088(14) -.0102(13)
C53 .0394(18) .0220(14) .0314(18) -.0025(12) -.0114(15) -.0085(13)
C54 .0340(17) .0184(13) .0251(17) -.0017(11) -.0074(14) -.0012(12)
C55 .0304(18) .064(2) .0246(19) -.0026(16) -.0005(16) .0027(16)
C56 .052(2) .068(3) .031(2) -.031(2) .0083(19) -.0064(18)
C57 .073(3) .0353(19) .045(2) -.0029(18) .015(2) -.0018(17)
C58 .0314(19) .058(2) .042(2) .0119(17) .0049(18) .0015(18)
C59 .0306(17) .054(2) .0283(19) -.0117(15) .0050(16) .0002(16)
C60 .0406(19) .0377(17) .0240(18) -.0021(14) .0037(16) .0002(14)
C64 .0196(13) .0153(12) .0176(14) -.0040(10) -.0021(12) -.0021(10)
C65 .0211(14) .0163(12) .0170(14) -.0071(10) .0021(12) -.0004(10)
C66 .0195(14) .0145(12) .0239(16) -.0020(10) .0010(12) .0030(11)
C67 .0217(14) .0227(13) .0206(15) -.0020(11) -.0030(13) .0049(11)
C68 .0283(15) .0190(13) .0189(15) -.0082(11) -.0008(13) .0068(11)
C69 .0258(15) .0140(12) .0154(14) -.0034(10) .0029(12) -.0028(10)
C70 .0160(13) .0191(13) .0168(14) -.0028(10) .0035(12) .0020(11)
C71 .0214(15) .0328(15) .0238(17) .0030(12) -.0006(13) -.0041(13)
C72 .0258(16) .0489(19) .0239(17) .0061(14) -.0044(14) .0035(14)
C73 .0215(15) .0303(16) .038(2) .0093(12) .0035(15) .0074(14)
C74 .0283(16) .0224(14) .0351(19) .0028(12) .0067(15) -.0015(13)
C75 .0251(15) .0213(13) .0259(17) -.0019(11) -.0015(13) -.0010(12)
C76 .0228(14) .0108(11) .0160(14) .0011(10) .0011(12) -.0007(10)
C77 .0223(14) .0204(13) .0207(15) -.0024(10) -.0016(13) .0024(11)
C78 .0361(18) .0257(14) .0199(16) -.0031(12) -.0060(14) .0019(12)
C79 .0430(19) .0312(16) .0132(15) -.0029(13) .0035(14) .0022(12)
C80 .0295(16) .0302(15) .0253(17) -.0053(12) .0070(14) .0025(13)
C81 .0249(15) .0229(14) .0211(16) -.0044(11) .0012(13) .0004(11)
C82 .0181(13) .0198(13) .0229(16) .0015(10) -.0058(12) -.0040(11)
C83 .0300(16) .0292(15) .0229(17) -.0034(12) -.0035(14) .0006(12)
C84 .0386(19) .0427(19) .0253(18) .0019(15) -.0106(16) -.0066(14)
C85 .0344(18) .0402(18) .043(2) .0008(14) -.0193(17) -.0162(16)
C86 .0262(16) .0283(15) .045(2) -.0052(12) -.0087(15) -.0077(14)
C87 .0224(15) .0247(14) .0289(17) -.0008(11) -.0038(14) -.0013(12)
C88 .0215(14) .0174(13) .0207(15) -.0029(10) .0006(12) .0050(11)
C89 .0257(15) .0238(14) .0310(18) -.0018(11) -.0043(14) -.0021(12)
C90 .0235(16) .0356(17) .042(2) .0007(13) -.0042(15) -.0008(15)
C91 .0283(17) .0301(16) .040(2) .0052(13) .0042(15) -.0007(14)
C92 .0323(17) .0216(14) .0320(18) -.0027(12) .0037(15) -.0037(12)
C93 .0235(15) .0217(14) .0257(17) -.0039(11) -.0010(13) .0008(12)
C94 .0223(14) .0164(12) .0212(15) -.0044(10) -.0030(12) -.0025(11)
C95 .0301(16) .0295(15) .0269(18) -.0129(12) .0028(14) -.0060(13)
C96 .0389(18) .0427(18) .0253(18) -.0156(14) .0052(16) -.0153(14)
C97 .0383(18) .0281(16) .040(2) -.0098(13) -.0069(16) -.0133(14)
C98 .047(2) .0267(16) .040(2) -.0196(14) -.0122(17) .0040(14)
C99 .0434(19) .0240(14) .0233(17) -.0138(13) -.0054(15) .0022(12)
C100 .0208(14) .0142(12) .0221(15) -.0045(10) -.0009(12) -.0023(10)
C101 .0279(16) .0233(14) .0227(16) -.0016(11) -.0055(13) .0013(12)
C102 .0220(15) .0295(15) .038(2) -.0007(12) -.0041(15) -.0015(14)
C103 .0237(16) .0319(16) .041(2) -.0066(12) .0068(15) -.0082(14)
C104 .0310(16) .0303(15) .0244(17) -.0074(12) .0058(14) .0003(13)
C105 .0226(15) .0251(14) .0236(16) -.0031(11) .0002(13) .0044(12)
C106 .0181(13) .0222(13) .0161(14) -.0064(10) .0007(12) .0018(11)
C107 .0268(15) .0216(13) .0241(16) -.0105(11) -.0045(13) .0032(11)
C108 .0314(17) .0268(15) .0314(18) -.0110(12) -.0084(15) .0119(13)
C109 .0334(17) .0404(17) .0176(16) -.0130(13) -.0054(14) .0105(13)
C110 .0434(19) .0325(16) .0190(16) -.0109(14) -.0004(15) -.0021(13)
C111 .0363(17) .0215(14) .0177(15) -.0073(12) -.0001(14) .0028(11)
C112 .0185(13) .0267(14) .0105(14) -.0053(11) .0012(11) .0004(11)
C113 .0263(16) .0297(15) .0288(18) -.0042(12) .0009(14) .0033(13)
C114 .0239(16) .0437(19) .042(2) .0049(14) -.0024(16) .0016(16)
C115 .0193(16) .060(2) .034(2) -.0090(15) .0035(15) .0013(17)
C116 .0290(17) .0443(18) .0238(17) -.0190(14) .0023(14) .0016(14)
C117 .0268(15) .0286(15) .0204(16) -.0088(12) -.0009(13) .0028(12)
C118 .0359(19) .060(2) .030(2) -.0098(16) -.0018(17) .0007(17)
C119 .043(2) .0421(19) .040(2) -.0055(15) .0084(18) .0002(16)
C120 .042(2) .050(2) .038(2) -.0206(16) .0073(18) -.0062(17)
C121 .0305(18) .060(2) .039(2) -.0124(16) .0009(17) -.0013(18)
C122 .043(2) .044(2) .055(3) -.0024(16) -.002(2) -.0023(18)
C123 .052(2) .049(2) .043(2) -.0176(17) -.0019(19) -.0112(17)
C124 .120(5) .096(4) .115(5) -.061(4) -.063(5) .043(4)
C125 .124(5) .121(5) .138(6) -.084(4) -.078(5) .053(5)
C126 .117(5) .056(3) .086(4) -.034(3) -.032(4) .015(3)
C127 .059(3) .062(3) .077(4) .011(2) -.013(3) -.011(3)
C128 .054(3) .104(4) .094(5) -.016(3) -.005(3) -.003(4)
C129 .082(4) .108(5) .096(5) -.039(3) -.008(4) .028(4)
O1 .0321(12) .0384(12) .0308(13) -.0085(9) -.0188(11) .0073(10)
O2 .0380(12) .0298(11) .0173(12) -.0155(9) .0055(10) .0034(9)
O3 .0442(13) .0253(11) .0265(12) -.0047(9) .0135(11) -.0078(9)
O4 .0388(13) .0332(11) .0254(12) -.0016(9) -.0150(11) -.0031(9)
P1 .0188(3) .0137(3) .0166(4) -.0049(2) -.0021(3) -.0009(3)
P2 .0192(3) .0145(3) .0125(3) -.0056(2) -.0001(3) .0008(2)
P3 .0184(3) .0173(3) .0154(4) -.0057(2) -.0049(3) .0003(3)
P4 .0178(3) .0138(3) .0127(3) -.0041(2) -.0007(3) -.0009(2)
P5 .0161(3) .0131(3) .0135(3) -.0021(2) -.0009(3) -.0006(2)
P6 .0180(3) .0162(3) .0166(4) -.0023(2) -.0013(3) -.0001(3)
P7 .0192(3) .0117(3) .0143(4) -.0034(2) -.0006(3) .0014(2)
P8 .0186(3) .0133(3) .0133(3) -.0044(2) .0006(3) .0001(2)
W1 .01676(6) .01236(5) .01092(6) -.00498(4) -.00204(4) .00010(4)
W2 .01794(6) .01075(5) .01221(6) -.00287(4) .00012(4) -.00031(4)

loop_
_atom_type_symbol
_atom_type_description
_atom_type_scat_dispersion_real
_atom_type_scat_dispersion_imag
_atom_type_scat_source
C C .0033 .0016 'International Tables Vol C Tables 4.2.6.8 and 6.1.1.4'
H H .0000 .0000 'International Tables Vol C Tables 4.2.6.8 and 6.1.1.4'
O O .0106 .0060 'International Tables Vol C Tables 4.2.6.8 and 6.1.1.4'
P P .1023 .0942 'International Tables Vol C Tables 4.2.6.8 and 6.1.1.4'
W W -.8490 6.8722 'International Tables Vol C Tables 4.2.6.8 and 6.1.1.4'

loop_
_geom_angle_atom_site_label_1
_geom_angle_atom_site_label_2
_geom_angle_atom_site_label_3
_geom_angle
C2 C1 P1 109.81(18)
C1 C2 P3 109.37(19)
C4 C3 P2 109.13(17)
C3 C4 P4 110.74(17)
O1 C5 W1 175.2(2)
O2 C6 W1 175.1(2)
C12 C7 C8 117.6(3)
C12 C7 P1 124.6(2)
C8 C7 P1 117.7(2)
C9 C8 C7 120.4(3)
C8 C9 C10 121.0(3)
C11 C10 C9 119.1(3)
C10 C11 C12 120.2(3)
C11 C12 C7 121.7(3)
C18 C13 C14 118.8(3)
C18 C13 P1 121.6(2)
C14 C13 P1 119.6(2)
C15 C14 C13 120.0(3)
C16 C15 C14 120.5(3)
C17 C16 C15 119.8(3)
C16 C17 C18 120.1(3)
C13 C18 C17 120.8(3)
C24 C19 C20 118.3(3)
C24 C19 P2 122.1(2)
C20 C19 P2 119.1(2)
C21 C20 C19 120.7(3)
C22 C21 C20 120.0(3)
C21 C22 C23 119.9(3)
C22 C23 C24 120.0(4)
C19 C24 C23 121.1(3)
C30 C25 C26 118.0(3)
C30 C25 P2 123.1(2)
C26 C25 P2 118.9(2)
C27 C26 C25 120.4(3)
C28 C27 C26 120.8(3)
C29 C28 C27 119.5(3)
C28 C29 C30 120.3(3)
C25 C30 C29 120.9(3)
C32 C31 C36 118.8(3)
C32 C31 P3 122.6(2)
C36 C31 P3 118.5(2)
C31 C32 C33 120.8(3)
C34 C33 C32 119.8(3)
C35 C34 C33 119.8(3)
C34 C35 C36 120.4(3)
C35 C36 C31 120.3(3)
C38 C37 C42 118.0(3)
C38 C37 P3 122.5(2)
C42 C37 P3 119.5(2)
C39 C38 C37 120.9(3)
C38 C39 C40 120.3(3)
C41 C40 C39 119.5(3)
C42 C41 C40 120.3(3)
C41 C42 C37 121.0(3)
C48 C43 C44 118.0(3)
C48 C43 P4 118.8(2)
C44 C43 P4 123.2(2)
C45 C44 C43 121.1(3)
C46 C45 C44 120.2(3)
C45 C46 C47 119.7(3)
C46 C47 C48 120.3(3)
C47 C48 C43 120.8(3)
C54 C49 C50 117.6(2)
C54 C49 P4 122.2(2)
C50 C49 P4 120.1(2)
C51 C50 C49 121.1(3)
C52 C51 C50 119.9(3)
C51 C52 C53 120.1(3)
C52 C53 C54 119.9(3)
C53 C54 C49 121.4(3)
C60 C55 C56 119.4(3)
C55 C56 C57 120.1(4)
C58 C57 C56 120.0(4)
C57 C58 C59 119.8(3)
C60 C59 C58 119.9(3)
C55 C60 C59 120.8(3)
C65 C64 P5 108.02(17)
C64 C65 P8 109.74(17)
C67 C66 P7 110.55(17)
C66 C67 P6 111.2(2)
O3 C68 W2 175.8(2)
O4 C69 W2 173.7(2)
C71 C70 C75 118.5(2)
C71 C70 P5 122.5(2)
C75 C70 P5 118.5(2)
C70 C71 C72 120.4(3)
C73 C72 C71 120.2(3)
C72 C73 C74 119.8(3)
C75 C74 C73 120.2(3)
C74 C75 C70 120.9(3)
C77 C76 C81 118.1(3)
C77 C76 P5 123.8(2)
C81 C76 P5 118.0(2)
C76 C77 C78 120.8(3)
C79 C78 C77 120.3(3)
C78 C79 C80 119.7(3)
C79 C80 C81 120.4(3)
C80 C81 C76 120.6(3)
C87 C82 C83 118.0(3)
C87 C82 P6 118.3(2)
C83 C82 P6 123.6(2)
C84 C83 C82 121.0(3)
C85 C84 C83 120.4(3)
C84 C85 C86 119.4(3)
C87 C86 C85 120.4(3)
C86 C87 C82 120.7(3)
C89 C88 C93 118.1(3)
C89 C88 P6 122.5(2)
C93 C88 P6 119.3(2)
C88 C89 C90 120.9(3)
C91 C90 C89 120.2(3)
C90 C91 C92 119.5(3)
C93 C92 C91 120.5(3)
C92 C93 C88 120.7(3)
C95 C94 C99 118.5(3)
C95 C94 P7 121.4(2)
C99 C94 P7 120.1(2)
C94 C95 C96 120.9(3)
C97 C96 C95 120.2(3)
C96 C97 C98 119.6(3)
C97 C98 C99 120.3(3)
C98 C99 C94 120.5(3)
C105 C100 C101 118.8(3)
C105 C100 P7 123.4(2)
C101 C100 P7 117.8(2)
C102 C101 C100 119.8(3)
C103 C102 C101 121.0(3)
C102 C103 C104 119.6(3)
C105 C104 C103 119.6(3)
C100 C105 C104 121.2(3)
C111 C106 C107 117.8(3)
C111 C106 P8 120.2(2)
C107 C106 P8 121.9(2)
C108 C107 C106 120.9(3)
C109 C108 C107 120.1(3)
C110 C109 C108 119.6(3)
C109 C110 C111 120.2(3)
C106 C111 C110 121.3(3)
C117 C112 C113 118.2(3)
C117 C112 P8 122.0(2)
C113 C112 P8 119.7(2)
C114 C113 C112 120.5(3)
C115 C114 C113 120.5(3)
C114 C115 C116 119.8(3)
C117 C116 C115 119.9(3)
C116 C117 C112 121.1(3)
C123 C118 C119 119.7(3)
C120 C119 C118 119.8(3)
C121 C120 C119 120.3(3)
C120 C121 C122 119.8(3)
C123 C122 C121 120.1(3)
C122 C123 C118 120.4(3)
C129 C124 C125 119.1(6)
C126 C125 C124 119.6(6)
C125 C126 C127 122.0(6)
C128 C127 C126 117.7(5)
C127 C128 C129 121.4(5)
C124 C129 C128 120.1(6)
C7 P1 C1 102.98(13)
C7 P1 C13 98.97(13)
C1 P1 C13 99.83(13)
C7 P1 W1 120.74(9)
C1 P1 W1 110.39(9)
C13 P1 W1 120.71(10)
C25 P2 C19 101.09(14)
C25 P2 C3 101.31(12)
C19 P2 C3 97.66(12)
C25 P2 W1 124.46(9)
C19 P2 W1 121.28(9)
C3 P2 W1 106.21(10)
C37 P3 C31 99.22(13)
C37 P3 C2 100.54(13)
C31 P3 C2 101.38(13)
C37 P3 W1 118.78(9)
C31 P3 W1 126.42(9)
C2 P3 W1 106.55(9)
C49 P4 C43 97.63(12)
C49 P4 C4 100.68(12)
C43 P4 C4 103.80(12)
C49 P4 W1 120.12(8)
C43 P4 W1 120.20(9)
C4 P4 W1 111.47(9)
C76 P5 C64 101.57(12)
C76 P5 C70 99.06(12)
C64 P5 C70 96.01(12)
C76 P5 W2 126.55(8)
C64 P5 W2 105.40(9)
C70 P5 W2 122.44(9)
C82 P6 C67 100.46(14)
C82 P6 C88 99.81(12)
C67 P6 C88 100.76(12)
C82 P6 W2 126.08(8)
C67 P6 W2 107.07(9)
C88 P6 W2 118.68(9)
C100 P7 C66 103.15(13)
C100 P7 C94 99.15(13)
C66 P7 C94 99.15(12)
C100 P7 W2 119.86(8)
C66 P7 W2 111.28(9)
C94 P7 W2 121.02(10)
C112 P8 C106 97.90(13)
C112 P8 C65 103.34(12)
C106 P8 C65 100.96(12)
C112 P8 W2 121.56(9)
C106 P8 W2 119.08(9)
C65 P8 W2 111.01(9)
C6 W1 C5 85.14(12)
C6 W1 P4 86.79(7)
C5 W1 P4 93.28(8)
C6 W1 P1 93.86(7)
C5 W1 P1 86.65(8)
P4 W1 P1 179.34(3)
C6 W1 P2 165.95(7)
C5 W1 P2 95.55(9)
P4 W1 P2 79.16(3)
P1 W1 P2 100.19(3)
C6 W1 P3 93.74(8)
C5 W1 P3 166.09(7)
P4 W1 P3 100.51(3)
P1 W1 P3 79.58(3)
P2 W1 P3 88.89(3)
C69 W2 C68 85.48(11)
C69 W2 P7 84.13(9)
C68 W2 P7 94.94(8)
C69 W2 P8 91.53(9)
C68 W2 P8 86.68(8)
P7 W2 P8 175.23(2)
C69 W2 P5 96.46(8)
C68 W2 P5 165.38(8)
P7 W2 P5 99.68(3)
P8 W2 P5 78.80(3)
C69 W2 P6 163.43(8)
C68 W2 P6 91.79(8)
P7 W2 P6 79.82(3)
P8 W2 P6 104.65(3)
P5 W2 P6 90.30(3)

loop_
_geom_bond_atom_site_label_1
_geom_bond_atom_site_label_2
_geom_bond_site_symmetry_2
_geom_bond_distance
_geom_bond_publ_flag
C1 C2 . 1.532(4) ?
C1 P1 . 1.850(3) ?
C2 P3 . 1.861(3) ?
C3 C4 . 1.530(4) ?
C3 P2 . 1.855(3) ?
C4 P4 . 1.853(3) ?
C5 O1 . 1.167(3) ?
C5 W1 . 1.961(3) ?
C6 O2 . 1.175(4) ?
C6 W1 . 1.956(3) ?
C7 C12 . 1.396(4) ?
C7 C8 . 1.398(4) ?
C7 P1 . 1.835(3) ?
C8 C9 . 1.390(5) ?
C9 C10 . 1.391(5) ?
C10 C11 . 1.375(4) ?
C11 C12 . 1.389(4) ?
C13 C18 . 1.385(4) ?
C13 C14 . 1.402(4) ?
C13 P1 . 1.853(3) ?
C14 C15 . 1.398(4) ?
C15 C16 . 1.385(5) ?
C16 C17 . 1.379(5) ?
C17 C18 . 1.402(4) ?
C19 C24 . 1.382(5) ?
C19 C20 . 1.399(4) ?
C19 P2 . 1.848(3) ?
C20 C21 . 1.398(4) ?
C21 C22 . 1.379(5) ?
C22 C23 . 1.382(5) ?
C23 C24 . 1.397(5) ?
C25 C30 . 1.394(4) ?
C25 C26 . 1.401(4) ?
C25 P2 . 1.841(3) ?
C26 C27 . 1.390(4) ?
C27 C28 . 1.385(5) ?
C28 C29 . 1.370(5) ?
C29 C30 . 1.404(4) ?
C31 C32 . 1.393(4) ?
C31 C36 . 1.403(4) ?
C31 P3 . 1.853(3) ?
C32 C33 . 1.404(4) ?
C33 C34 . 1.390(5) ?
C34 C35 . 1.389(5) ?
C35 C36 . 1.397(4) ?
C37 C38 . 1.398(4) ?
C37 C42 . 1.402(4) ?
C37 P3 . 1.846(3) ?
C38 C39 . 1.384(5) ?
C39 C40 . 1.389(5) ?
C40 C41 . 1.386(5) ?
C41 C42 . 1.380(5) ?
C43 C48 . 1.390(4) ?
C43 C44 . 1.398(4) ?
C43 P4 . 1.852(3) ?
C44 C45 . 1.386(4) ?
C45 C46 . 1.372(5) ?
C46 C47 . 1.385(5) ?
C47 C48 . 1.388(4) ?
C49 C54 . 1.396(4) ?
C49 C50 . 1.401(4) ?
C49 P4 . 1.849(3) ?
C50 C51 . 1.397(4) ?
C51 C52 . 1.382(4) ?
C52 C53 . 1.382(5) ?
C53 C54 . 1.393(4) ?
C55 C60 . 1.369(5) ?
C55 C56 . 1.376(5) ?
C56 C57 . 1.388(6) ?
C57 C58 . 1.362(6) ?
C58 C59 . 1.382(5) ?
C59 C60 . 1.369(5) ?
C64 C65 . 1.528(4) ?
C64 P5 . 1.848(3) ?
C65 P8 . 1.856(3) ?
C66 C67 . 1.526(4) ?
C66 P7 . 1.851(3) ?
C67 P6 . 1.855(3) ?
C68 O3 . 1.159(4) ?
C68 W2 . 1.974(3) ?
C69 O4 . 1.175(3) ?
C69 W2 . 1.945(3) ?
C70 C71 . 1.388(4) ?
C70 C75 . 1.401(4) ?
C70 P5 . 1.854(3) ?
C71 C72 . 1.401(4) ?
C72 C73 . 1.382(5) ?
C73 C74 . 1.383(5) ?
C74 C75 . 1.382(4) ?
C76 C77 . 1.395(4) ?
C76 C81 . 1.400(4) ?
C76 P5 . 1.847(3) ?
C77 C78 . 1.405(4) ?
C78 C79 . 1.372(5) ?
C79 C80 . 1.387(4) ?
C80 C81 . 1.396(4) ?
C82 C87 . 1.396(4) ?
C82 C83 . 1.399(4) ?
C82 P6 . 1.849(3) ?
C83 C84 . 1.394(4) ?
C84 C85 . 1.374(5) ?
C85 C86 . 1.395(5) ?
C86 C87 . 1.391(4) ?
C88 C89 . 1.388(4) ?
C88 C93 . 1.404(4) ?
C88 P6 . 1.860(3) ?
C89 C90 . 1.399(4) ?
C90 C91 . 1.377(5) ?
C91 C92 . 1.390(4) ?
C92 C93 . 1.383(4) ?
C94 C95 . 1.392(4) ?
C94 C99 . 1.394(4) ?
C94 P7 . 1.851(3) ?
C95 C96 . 1.396(4) ?
C96 C97 . 1.375(5) ?
C97 C98 . 1.390(5) ?
C98 C99 . 1.392(4) ?
C100 C105 . 1.387(4) ?
C100 C101 . 1.401(4) ?
C100 P7 . 1.845(3) ?
C101 C102 . 1.387(4) ?
C102 C103 . 1.379(5) ?
C103 C104 . 1.391(4) ?
C104 C105 . 1.389(4) ?
C106 C111 . 1.393(4) ?
C106 C107 . 1.403(4) ?
C106 P8 . 1.853(3) ?
C107 C108 . 1.395(4) ?
C108 C109 . 1.388(4) ?
C109 C110 . 1.383(4) ?
C110 C111 . 1.393(4) ?
C112 C117 . 1.392(4) ?
C112 C113 . 1.392(4) ?
C112 P8 . 1.846(3) ?
C113 C114 . 1.385(5) ?
C114 C115 . 1.371(5) ?
C115 C116 . 1.386(4) ?
C116 C117 . 1.380(4) ?
C118 C123 . 1.374(5) ?
C118 C119 . 1.386(5) ?
C119 C120 . 1.380(5) ?
C120 C121 . 1.373(5) ?
C121 C122 . 1.382(5) ?
C122 C123 . 1.372(5) ?
C124 C129 . 1.318(8) ?
C124 C125 . 1.404(9) ?
C125 C126 . 1.349(7) ?
C126 C127 . 1.357(7) ?
C127 C128 . 1.353(8) ?
C128 C129 . 1.397(8) ?
P1 W1 . 2.4613(9) ?
P2 W1 . 2.5391(9) ?
P3 W1 . 2.5508(8) ?
P4 W1 . 2.4542(8) ?
P5 W2 . 2.5502(9) ?
P6 W2 . 2.5560(9) ?
P7 W2 . 2.4367(9) ?
P8 W2 . 2.4577(9) ?

loop_
_geom_torsion_atom_site_label_1
_geom_torsion_atom_site_label_2
_geom_torsion_atom_site_label_3
_geom_torsion_atom_site_label_4
_geom_torsion
P1 C1 C2 P3 -54.7(2)
P2 C3 C4 P4 -51.8(2)
C12 C7 C8 C9 .3(4)
P1 C7 C8 C9 -180.0(2)
C7 C8 C9 C10 .5(5)
C8 C9 C10 C11 -1.2(5)
C9 C10 C11 C12 .9(5)
C10 C11 C12 C7 -.1(5)
C8 C7 C12 C11 -.5(4)
P1 C7 C12 C11 179.8(2)
C18 C13 C14 C15 .6(4)
P1 C13 C14 C15 -177.4(2)
C13 C14 C15 C16 .0(5)
C14 C15 C16 C17 -.8(5)
C15 C16 C17 C18 .8(5)
C14 C13 C18 C17 -.5(5)
P1 C13 C18 C17 177.5(2)
C16 C17 C18 C13 -.2(5)
C24 C19 C20 C21 1.1(4)
P2 C19 C20 C21 -171.5(2)
C19 C20 C21 C22 -.9(4)
C20 C21 C22 C23 -.3(5)
C21 C22 C23 C24 1.2(5)
C20 C19 C24 C23 -.2(4)
P2 C19 C24 C23 172.2(2)
C22 C23 C24 C19 -1.0(5)
C30 C25 C26 C27 .0(5)
P2 C25 C26 C27 179.0(3)
C25 C26 C27 C28 .9(6)
C26 C27 C28 C29 -.8(6)
C27 C28 C29 C30 -.2(6)
C26 C25 C30 C29 -1.0(4)
P2 C25 C30 C29 -180.0(2)
C28 C29 C30 C25 1.1(5)
C36 C31 C32 C33 .7(5)
P3 C31 C32 C33 178.2(3)
C31 C32 C33 C34 -.8(5)
C32 C33 C34 C35 .0(5)
C33 C34 C35 C36 1.0(5)
C34 C35 C36 C31 -1.2(5)
C32 C31 C36 C35 .3(4)
P3 C31 C36 C35 -177.3(2)
C42 C37 C38 C39 .1(4)
P3 C37 C38 C39 179.4(2)
C37 C38 C39 C40 -1.0(5)
C38 C39 C40 C41 .5(5)
C39 C40 C41 C42 .8(5)
C40 C41 C42 C37 -1.7(5)
C38 C37 C42 C41 1.2(4)
P3 C37 C42 C41 -178.1(2)
C48 C43 C44 C45 -1.0(4)
P4 C43 C44 C45 -179.5(2)
C43 C44 C45 C46 .3(5)
C44 C45 C46 C47 .6(5)
C45 C46 C47 C48 -.9(5)
C46 C47 C48 C43 .1(5)
C44 C43 C48 C47 .8(4)
P4 C43 C48 C47 179.3(2)
C54 C49 C50 C51 1.5(4)
P4 C49 C50 C51 -174.2(2)
C49 C50 C51 C52 .0(5)
C50 C51 C52 C53 -1.5(5)
C51 C52 C53 C54 1.4(5)
C52 C53 C54 C49 .2(5)
C50 C49 C54 C53 -1.6(4)
P4 C49 C54 C53 174.0(2)
C60 C55 C56 C57 1.2(6)
C55 C56 C57 C58 -.2(6)
C56 C57 C58 C59 -.7(6)
C57 C58 C59 C60 .6(6)
C56 C55 C60 C59 -1.3(5)
C58 C59 C60 C55 .4(5)
P5 C64 C65 P8 55.6(2)
P7 C66 C67 P6 50.3(2)
C75 C70 C71 C72 -1.0(5)
P5 C70 C71 C72 170.8(3)
C70 C71 C72 C73 -.7(5)
C71 C72 C73 C74 1.6(5)
C72 C73 C74 C75 -.9(5)
C73 C74 C75 C70 -.8(5)
C71 C70 C75 C74 1.7(5)
P5 C70 C75 C74 -170.3(2)
C81 C76 C77 C78 1.2(4)
P5 C76 C77 C78 -175.93(19)
C76 C77 C78 C79 .2(4)
C77 C78 C79 C80 -1.2(4)
C78 C79 C80 C81 .8(4)
C79 C80 C81 C76 .6(4)
C77 C76 C81 C80 -1.5(4)
P5 C76 C81 C80 175.7(2)
C87 C82 C83 C84 -2.1(4)
P6 C82 C83 C84 178.7(2)
C82 C83 C84 C85 .7(5)
C83 C84 C85 C86 1.5(5)
C84 C85 C86 C87 -2.1(5)
C85 C86 C87 C82 .6(4)
C83 C82 C87 C86 1.4(4)
P6 C82 C87 C86 -179.3(2)
C93 C88 C89 C90 1.1(5)
P6 C88 C89 C90 -178.8(3)
C88 C89 C90 C91 .4(5)
C89 C90 C91 C92 -.8(5)
C90 C91 C92 C93 -.3(5)
C91 C92 C93 C88 1.8(5)
C89 C88 C93 C92 -2.1(4)
P6 C88 C93 C92 177.8(2)
C99 C94 C95 C96 1.2(4)
P7 C94 C95 C96 -175.7(2)
C94 C95 C96 C97 .1(5)
C95 C96 C97 C98 -.7(5)
C96 C97 C98 C99 .2(5)
C97 C98 C99 C94 1.1(5)
C95 C94 C99 C98 -1.7(4)
P7 C94 C99 C98 175.2(2)
C105 C100 C101 C102 .8(4)
P7 C100 C101 C102 -179.4(2)
C100 C101 C102 C103 -1.1(4)
C101 C102 C103 C104 .9(5)
C102 C103 C104 C105 -.3(4)
C101 C100 C105 C104 -.3(4)
P7 C100 C105 C104 179.9(2)
C103 C104 C105 C100 .1(4)
C111 C106 C107 C108 .5(4)
P8 C106 C107 C108 -176.4(2)
C106 C107 C108 C109 -.1(5)
C107 C108 C109 C110 -1.0(5)
C108 C109 C110 C111 1.6(5)
C107 C106 C111 C110 .2(5)
P8 C106 C111 C110 177.1(3)
C109 C110 C111 C106 -1.2(5)
C117 C112 C113 C114 .0(4)
P8 C112 C113 C114 -177.3(3)
C112 C113 C114 C115 .3(5)
C113 C114 C115 C116 .0(5)
C114 C115 C116 C117 -.5(5)
C115 C116 C117 C112 .8(5)
C113 C112 C117 C116 -.5(4)
P8 C112 C117 C116 176.6(2)
C123 C118 C119 C120 .3(6)
C118 C119 C120 C121 -.8(6)
C119 C120 C121 C122 .7(6)
C120 C121 C122 C123 .0(6)
C121 C122 C123 C118 -.6(6)
C119 C118 C123 C122 .4(6)
C129 C124 C125 C126 2.1(12)
C124 C125 C126 C127 -2.4(11)
C125 C126 C127 C128 1.5(9)
C126 C127 C128 C129 -.2(8)
C125 C124 C129 C128 -.9(11)
C127 C128 C129 C124 -.1(10)
C12 C7 P1 C1 -1.1(3)
C8 C7 P1 C1 179.1(2)
C12 C7 P1 C13 101.2(2)
C8 C7 P1 C13 -78.5(2)
C12 C7 P1 W1 -124.7(2)
C8 C7 P1 W1 55.5(2)
C2 C1 P1 C7 -90.8(2)
C2 C1 P1 C13 167.5(2)
C2 C1 P1 W1 39.4(2)
C18 C13 P1 C7 130.7(3)
C14 C13 P1 C7 -51.3(3)
C18 C13 P1 C1 -124.3(3)
C14 C13 P1 C1 53.6(3)
C18 C13 P1 W1 -3.4(3)
C14 C13 P1 W1 174.59(19)
C30 C25 P2 C19 -118.2(3)
C26 C25 P2 C19 62.8(3)
C30 C25 P2 C3 -18.0(3)
C26 C25 P2 C3 163.1(2)
C30 C25 P2 W1 100.9(2)
C26 C25 P2 W1 -78.1(3)
C24 C19 P2 C25 17.7(3)
C20 C19 P2 C25 -170.0(2)
C24 C19 P2 C3 -85.5(2)
C20 C19 P2 C3 86.8(2)
C24 C19 P2 W1 160.3(2)
C20 C19 P2 W1 -27.5(2)
C4 C3 P2 C25 -179.99(19)
C4 C3 P2 C19 -77.0(2)
C4 C3 P2 W1 48.78(19)
C38 C37 P3 C31 3.0(3)
C42 C37 P3 C31 -177.8(2)
C38 C37 P3 C2 -100.6(2)
C42 C37 P3 C2 78.7(2)
C38 C37 P3 W1 143.8(2)
C42 C37 P3 W1 -37.0(2)
C32 C31 P3 C37 -99.6(3)
C36 C31 P3 C37 77.9(2)
C32 C31 P3 C2 3.2(3)
C36 C31 P3 C2 -179.3(2)
C32 C31 P3 W1 123.8(2)
C36 C31 P3 W1 -58.7(3)
C1 C2 P3 C37 -79.5(2)
C1 C2 P3 C31 178.8(2)
C1 C2 P3 W1 45.0(2)
C54 C49 P4 C43 -80.4(3)
C50 C49 P4 C43 95.1(2)
C54 C49 P4 C4 25.3(3)
C50 C49 P4 C4 -159.3(2)
C54 C49 P4 W1 148.0(2)
C50 C49 P4 W1 -36.6(3)
C48 C43 P4 C49 -106.6(2)
C44 C43 P4 C49 71.9(3)
C48 C43 P4 C4 150.4(2)
C44 C43 P4 C4 -31.1(3)
C48 C43 P4 W1 25.0(3)
C44 C43 P4 W1 -156.5(2)
C3 C4 P4 C49 159.78(18)
C3 C4 P4 C43 -99.54(19)
C3 C4 P4 W1 31.24(19)
C77 C76 P5 C64 24.3(2)
C81 C76 P5 C64 -152.83(19)
C77 C76 P5 C70 122.4(2)
C81 C76 P5 C70 -54.7(2)
C77 C76 P5 W2 -95.0(2)
C81 C76 P5 W2 87.9(2)
C65 C64 P5 C76 174.53(16)
C65 C64 P5 C70 73.97(18)
C65 C64 P5 W2 -52.08(17)
C71 C70 P5 C76 147.0(3)
C75 C70 P5 C76 -41.3(3)
C71 C70 P5 C64 -110.3(3)
C75 C70 P5 C64 61.5(3)
C71 C70 P5 W2 2.3(3)
C75 C70 P5 W2 174.0(2)
C87 C82 P6 C67 174.6(2)
C83 C82 P6 C67 -6.2(3)
C87 C82 P6 C88 -82.5(2)
C83 C82 P6 C88 96.7(2)
C87 C82 P6 W2 54.3(2)
C83 C82 P6 W2 -126.5(2)
C66 C67 P6 C82 -173.17(18)
C66 C67 P6 C88 84.6(2)
C66 C67 P6 W2 -40.08(19)
C89 C88 P6 C82 4.2(3)
C93 C88 P6 C82 -175.7(2)
C89 C88 P6 C67 106.9(3)
C93 C88 P6 C67 -73.0(2)
C89 C88 P6 W2 -136.7(2)
C93 C88 P6 W2 43.4(3)
C105 C100 P7 C66 -9.2(3)
C101 C100 P7 C66 171.0(2)
C105 C100 P7 C94 -110.9(2)
C101 C100 P7 C94 69.3(2)
C105 C100 P7 W2 115.1(2)
C101 C100 P7 W2 -64.7(2)
C67 C66 P7 C100 92.2(2)
C67 C66 P7 C94 -166.1(2)
C67 C66 P7 W2 -37.6(2)
C95 C94 P7 C100 -137.1(2)
C99 C94 P7 C100 46.0(2)
C95 C94 P7 C66 117.8(2)
C99 C94 P7 C66 -59.0(2)
C95 C94 P7 W2 -3.9(3)
C99 C94 P7 W2 179.30(19)
C117 C112 P8 C106 -61.8(3)
C113 C112 P8 C106 115.4(2)
C117 C112 P8 C65 41.5(3)
C113 C112 P8 C65 -141.3(2)
C117 C112 P8 W2 166.9(2)
C113 C112 P8 W2 -16.0(3)
C111 C106 P8 C112 -92.9(3)
C107 C106 P8 C112 83.9(3)
C111 C106 P8 C65 161.8(2)
C107 C106 P8 C65 -21.4(3)
C111 C106 P8 W2 40.1(3)
C107 C106 P8 W2 -143.1(2)
C64 C65 P8 C112 98.2(2)
C64 C65 P8 C106 -160.90(18)
C64 C65 P8 W2 -33.7(2)
O2 C6 W1 C5 51(3)
O2 C6 W1 P4 -43(3)
O2 C6 W1 P1 137(3)
O2 C6 W1 P2 -43(3)
O2 C6 W1 P3 -143(3)
O1 C5 W1 C6 52(3)
O1 C5 W1 P4 139(3)
O1 C5 W1 P1 -42(3)
O1 C5 W1 P2 -142(3)
O1 C5 W1 P3 -34(3)
C49 P4 W1 C6 61.34(13)
C43 P4 W1 C6 -59.68(13)
C4 P4 W1 C6 178.63(12)
C49 P4 W1 C5 -23.60(14)
C43 P4 W1 C5 -144.62(14)
C4 P4 W1 C5 93.69(13)
C49 P4 W1 P1 -107(2)
C43 P4 W1 P1 132(2)
C4 P4 W1 P1 10(2)
C49 P4 W1 P2 -118.62(11)
C43 P4 W1 P2 120.36(11)
C4 P4 W1 P2 -1.33(9)
C49 P4 W1 P3 154.56(11)
C43 P4 W1 P3 33.54(11)
C4 P4 W1 P3 -88.15(9)
C7 P1 W1 C6 -155.89(12)
C1 P1 W1 C6 84.11(13)
C13 P1 W1 C6 -31.53(13)
C7 P1 W1 C5 -70.99(13)
C1 P1 W1 C5 169.01(14)
C13 P1 W1 C5 53.37(14)
C7 P1 W1 P4 13(2)
C1 P1 W1 P4 -107(2)
C13 P1 W1 P4 137(2)
C7 P1 W1 P2 24.05(10)
C1 P1 W1 P2 -95.95(11)
C13 P1 W1 P2 148.40(11)
C7 P1 W1 P3 111.01(10)
C1 P1 W1 P3 -8.99(11)
C13 P1 W1 P3 -124.64(11)
C25 P2 W1 C6 -139.1(3)
C19 P2 W1 C6 87.2(3)
C3 P2 W1 C6 -22.6(3)
C25 P2 W1 C5 128.72(13)
C19 P2 W1 C5 -4.90(12)
C3 P2 W1 C5 -114.72(12)
C25 P2 W1 P4 -138.99(11)
C19 P2 W1 P4 87.39(10)
C3 P2 W1 P4 -22.43(9)
C25 P2 W1 P1 41.14(11)
C19 P2 W1 P1 -92.48(10)
C3 P2 W1 P1 157.70(9)
C25 P2 W1 P3 -38.07(11)
C19 P2 W1 P3 -171.69(10)
C3 P2 W1 P3 78.49(9)
C37 P3 W1 C6 3.04(12)
C31 P3 W1 C6 132.28(15)
C2 P3 W1 C6 -109.35(13)
C37 P3 W1 C5 88.0(4)
C31 P3 W1 C5 -142.8(4)
C2 P3 W1 C5 -24.4(4)
C37 P3 W1 P4 -84.38(10)
C31 P3 W1 P4 44.85(13)
C2 P3 W1 P4 163.22(10)
C37 P3 W1 P1 96.28(10)
C31 P3 W1 P1 -134.48(13)
C2 P3 W1 P1 -16.11(10)
C37 P3 W1 P2 -163.14(9)
C31 P3 W1 P2 -33.91(13)
C2 P3 W1 P2 84.46(11)
O4 C69 W2 C68 -57(2)
O4 C69 W2 P7 38(2)
O4 C69 W2 P8 -144(2)
O4 C69 W2 P5 138(2)
O4 C69 W2 P6 24(3)
O3 C68 W2 C69 -52(4)
O3 C68 W2 P7 -136(4)
O3 C68 W2 P8 40(4)
O3 C68 W2 P5 46(4)
O3 C68 W2 P6 145(4)
C100 P7 W2 C69 73.81(13)
C66 P7 W2 C69 -165.86(12)
C94 P7 W2 C69 -50.19(12)
C100 P7 W2 C68 158.74(13)
C66 P7 W2 C68 -80.93(13)
C94 P7 W2 C68 34.75(12)
C100 P7 W2 P8 49.1(3)
C66 P7 W2 P8 169.5(3)
C94 P7 W2 P8 -74.8(3)
C100 P7 W2 P5 -21.77(10)
C66 P7 W2 P5 98.56(10)
C94 P7 W2 P5 -145.77(10)
C100 P7 W2 P6 -110.33(10)
C66 P7 W2 P6 10.00(10)
C94 P7 W2 P6 125.68(10)
C112 P8 W2 C69 143.71(13)
C106 P8 W2 C69 21.97(13)
C65 P8 W2 C69 -94.56(12)
C112 P8 W2 C68 58.32(13)
C106 P8 W2 C68 -63.42(13)
C65 P8 W2 C68 -179.94(12)
C112 P8 W2 P7 168.2(3)
C106 P8 W2 P7 46.5(3)
C65 P8 W2 P7 -70.0(3)
C112 P8 W2 P5 -120.00(11)
C106 P8 W2 P5 118.26(10)
C65 P8 W2 P5 1.73(9)
C112 P8 W2 P6 -32.65(11)
C106 P8 W2 P6 -154.39(10)
C65 P8 W2 P6 89.08(9)
C76 P5 W2 C69 -128.37(14)
C64 P5 W2 C69 114.04(12)
C70 P5 W2 C69 6.35(14)
C76 P5 W2 C68 134.7(3)
C64 P5 W2 C68 17.1(3)
C70 P5 W2 C68 -90.6(3)
C76 P5 W2 P7 -43.25(11)
C64 P5 W2 P7 -160.84(8)
C70 P5 W2 P7 91.47(11)
C76 P5 W2 P8 141.35(11)
C64 P5 W2 P8 23.75(8)
C70 P5 W2 P8 -83.94(11)
C76 P5 W2 P6 36.47(11)
C64 P5 W2 P6 -81.12(9)
C70 P5 W2 P6 171.19(11)
C82 P6 W2 C69 145.0(3)
C67 P6 W2 C69 27.6(3)
C88 P6 W2 C69 -85.3(3)
C82 P6 W2 C68 -134.92(15)
C67 P6 W2 C68 107.77(13)
C88 P6 W2 C68 -5.21(13)
C82 P6 W2 P7 130.38(13)
C67 P6 W2 P7 13.08(10)
C88 P6 W2 P7 -99.91(11)
C82 P6 W2 P8 -47.89(13)
C67 P6 W2 P8 -165.19(10)
C88 P6 W2 P8 81.82(11)
C82 P6 W2 P5 30.60(13)
C67 P6 W2 P5 -86.70(10)
C88 P6 W2 P5 160.31(10)
